data_4302608
loop_
_publ_author_name
'Branson A. Maynard'
'Philip A. Smith'
'Le Ann Ladner'
'Ayesha Jaleel'
'Nuquie Beedoe'
'Carlos Crawford'
'Zerihun Assefa'
'Richard E. Sykora'

_publ_contact_author_address
;University of South Alabama
Department of Chemistry
Chemistry Building, Room 223
Mobile  AL  36688-0002
;
_publ_contact_author_email rsykora@jaguar1.usouthal.edu
_publ_contact_author_fax 1(251)4607359
_publ_contact_author_name 'Richard E. Sykora'
_publ_contact_author_phone 1(251)4607422
_publ_section_title
;
Emission Enhancement through Dual Donor Sensitization: Modulation of
Structural and Spectroscopic Properties in a Series of Europium
Tetracyanoplatinates
;
_journal_name_full 'Inorganic Chemistry'
_journal_page_first 6425
_journal_page_last 6435
_journal_paper_doi 10.1021/ic900149v
_journal_volume 48
_journal_year 2009
_chemical_formula_moiety 'C19 H15 Eu N8 O5 Pt, C2 H3 N'
_chemical_formula_sum 'C21 H18 Eu N9 O5 Pt'
_chemical_formula_weight 823.49
_chemical_name_systematic
; 
 ? 
;
_space_group_IT_number 14
_symmetry_cell_setting monoclinic
_symmetry_space_group_name_Hall '-P 2ybc'
_symmetry_space_group_name_H-M 'P 1 21/c 1'
_atom_sites_solution_hydrogens mixed
_atom_sites_solution_primary direct
_atom_sites_solution_secondary difmap
_audit_creation_method SHELXL-97
_cell_angle_alpha 90.00
_cell_angle_beta 105.594(9)
_cell_angle_gamma 90.00
_cell_formula_units_Z 4
_cell_length_a 12.8353(14)
_cell_length_b 15.2394(13)
_cell_length_c 13.7512(16)
_cell_measurement_reflns_used 25
_cell_measurement_temperature 290(2)
_cell_measurement_theta_max 11.60
_cell_measurement_theta_min 8.04
_cell_volume 2590.8(5)
_computing_structure_refinement 'SHELXL-97 (Sheldrick, 1997)'
_computing_structure_solution 'SHELXS-97 (Sheldrick, 1990)'
_diffrn_ambient_temperature 290(2)
_diffrn_measured_fraction_theta_full 1.000
_diffrn_measured_fraction_theta_max 1.000
_diffrn_measurement_device_type 'Nonius CAD4'
_diffrn_measurement_method '\q/2\q scans'
_diffrn_radiation_monochromator graphite
_diffrn_radiation_source 'fine-focus sealed tube'
_diffrn_radiation_type MoK\a
_diffrn_radiation_wavelength 0.71073
_diffrn_reflns_av_R_equivalents 0.0274
_diffrn_reflns_av_sigmaI/netI 0.0506
_diffrn_reflns_limit_h_max 15
_diffrn_reflns_limit_h_min 0
_diffrn_reflns_limit_k_max 18
_diffrn_reflns_limit_k_min 0
_diffrn_reflns_limit_l_max 15
_diffrn_reflns_limit_l_min -16
_diffrn_reflns_number 4985
_diffrn_reflns_theta_full 25.37
_diffrn_reflns_theta_max 25.37
_diffrn_reflns_theta_min 2.04
_diffrn_standards_interval_time 120
_diffrn_standards_number 3
_exptl_absorpt_coefficient_mu 7.842
_exptl_absorpt_correction_T_max 0.5330
_exptl_absorpt_correction_T_min 0.1547
_exptl_absorpt_correction_type analytical
_exptl_absorpt_process_details 'XPREP (Bruker, 2000)'
_exptl_crystal_colour colorless
_exptl_crystal_density_diffrn 2.111
_exptl_crystal_density_method 'not measured'
_exptl_crystal_description plate
_exptl_crystal_F_000 1552
_exptl_crystal_size_max 0.476
_exptl_crystal_size_mid 0.268
_exptl_crystal_size_min 0.078
_refine_diff_density_max 0.710
_refine_diff_density_min -1.103
_refine_diff_density_rms 0.160
_refine_ls_extinction_method none
_refine_ls_goodness_of_fit_ref 1.009
_refine_ls_hydrogen_treatment constr
_refine_ls_matrix_type full
_refine_ls_number_parameters 351
_refine_ls_number_reflns 4764
_refine_ls_number_restraints 0
_refine_ls_restrained_S_all 1.009
_refine_ls_R_factor_all 0.0510
_refine_ls_R_factor_gt 0.0297
_refine_ls_shift/su_max 0.001
_refine_ls_shift/su_mean 0.000
_refine_ls_structure_factor_coef Fsqd
_refine_ls_weighting_details 'calc w=1/[\s^2^(Fo^2^)+(0.0370P)^2^+0.0000P] where P=(Fo^2^+2Fc^2^)/3'
_refine_ls_weighting_scheme calc
_refine_ls_wR_factor_gt 0.0718
_refine_ls_wR_factor_ref 0.0781
_reflns_number_gt 3771
_reflns_number_total 4764
_reflns_threshold_expression >2sigma(I)
_cod_data_source_file ic900149v_si_002_2.cif
_cod_data_source_block 1
_cod_original_sg_symbol_H-M 'P 21/c'
_cod_database_code 4302608

loop_
_symmetry_equiv_pos_as_xyz
'x, y, z'
'-x, y+1/2, -z+1/2'
'-x, -y, -z'
'x, -y-1/2, z-1/2'

loop_
_atom_site_label
_atom_site_type_symbol
_atom_site_fract_x
_atom_site_fract_y
_atom_site_fract_z
_atom_site_U_iso_or_equiv
_atom_site_adp_type
_atom_site_occupancy
_atom_site_symmetry_multiplicity
_atom_site_calc_flag
_atom_site_refinement_flags
_atom_site_disorder_assembly
_atom_site_disorder_group
Eu1 Eu 0.28293(3) 0.183323(19) 0.30902(2) 0.02413(10) Uani 1 1 d . . .
Pt1 Pt 0.35942(2) 0.512842(14) 0.487980(18) 0.02315(8) Uani 1 1 d . . .
C1 C 0.3524(6) 0.3986(4) 0.4189(5) 0.0304(15) Uani 1 1 d . . .
C2 C 0.3310(6) 0.4518(4) 0.6065(5) 0.0294(15) Uani 1 1 d . . .
C3 C 0.3599(6) 0.6293(4) 0.5550(5) 0.0342(16) Uani 1 1 d . . .
C4 C 0.3877(6) 0.5739(4) 0.3696(5) 0.0336(16) Uani 1 1 d . . .
C5 C 0.4703(7) 0.1885(5) 0.5423(6) 0.0414(18) Uani 1 1 d . . .
H5A H 0.4819 0.2427 0.5159 0.050 Uiso 1 1 calc R . .
C6 C 0.5274(7) 0.1690(5) 0.6392(6) 0.050(2) Uani 1 1 d . . .
H6A H 0.5779 0.2082 0.6770 0.060 Uiso 1 1 calc R . .
C7 C 0.5081(8) 0.0901(6) 0.6790(6) 0.056(2) Uani 1 1 d . . .
H7A H 0.5437 0.0757 0.7453 0.067 Uiso 1 1 calc R . .
C8 C 0.4361(8) 0.0332(5) 0.6203(6) 0.052(2) Uani 1 1 d . . .
H8A H 0.4225 -0.0207 0.6463 0.062 Uiso 1 1 calc R . .
C9 C 0.3831(7) 0.0559(5) 0.5215(5) 0.0378(18) Uani 1 1 d . . .
C10 C 0.3052(6) -0.0035(4) 0.4546(6) 0.0361(17) Uani 1 1 d . . .
C11 C 0.2959(7) -0.0917(5) 0.4816(7) 0.050(2) Uani 1 1 d . . .
H11A H 0.3399 -0.1148 0.5411 0.060 Uiso 1 1 calc R . .
C12 C 0.2200(9) -0.1417(5) 0.4169(8) 0.064(3) Uani 1 1 d . . .
H12A H 0.2139 -0.2008 0.4314 0.076 Uiso 1 1 calc R . .
C13 C 0.1527(9) -0.1071(5) 0.3316(8) 0.063(3) Uani 1 1 d . . .
H13A H 0.1010 -0.1420 0.2884 0.076 Uiso 1 1 calc R . .
C14 C 0.1627(7) -0.0183(4) 0.3098(6) 0.0388(18) Uani 1 1 d . . .
C15 C 0.0862(6) 0.0249(4) 0.2237(6) 0.0377(17) Uani 1 1 d . . .
C16 C -0.0009(8) -0.0169(5) 0.1628(7) 0.057(2) Uani 1 1 d . . .
H16A H -0.0129 -0.0758 0.1739 0.068 Uiso 1 1 calc R . .
C17 C -0.0715(8) 0.0275(6) 0.0848(7) 0.062(3) Uani 1 1 d . . .
H17A H -0.1284 -0.0020 0.0406 0.075 Uiso 1 1 calc R . .
C18 C -0.0565(7) 0.1157(6) 0.0735(7) 0.053(2) Uani 1 1 d . . .
H18A H -0.1050 0.1486 0.0247 0.063 Uiso 1 1 calc R . .
C19 C 0.0340(6) 0.1533(5) 0.1379(6) 0.0416(18) Uani 1 1 d . . .
H19A H 0.0463 0.2126 0.1293 0.050 Uiso 1 1 calc R . .
N1 N 0.3442(5) 0.3307(4) 0.3818(5) 0.0394(15) Uani 1 1 d . . .
N2 N 0.3154(5) 0.4160(3) 0.6746(4) 0.0341(14) Uani 1 1 d . . .
N3 N 0.3595(6) 0.6965(4) 0.5890(5) 0.0489(18) Uani 1 1 d . . .
N4 N 0.4050(6) 0.6106(4) 0.3041(5) 0.0482(17) Uani 1 1 d . . .
N5 N 0.1126(6) 0.2577(4) 0.3926(5) 0.0435(16) Uani 1 1 d . . .
N6 N 0.3994(5) 0.1343(4) 0.4840(4) 0.0312(13) Uani 1 1 d . . .
N7 N 0.2412(5) 0.0305(3) 0.3700(4) 0.0293(13) Uani 1 1 d . . .
N8 N 0.1045(5) 0.1114(4) 0.2107(5) 0.0363(14) Uani 1 1 d . . .
O1 O 0.1171(5) 0.2797(3) 0.3062(4) 0.0437(13) Uani 1 1 d . . .
O2 O 0.1861(5) 0.2052(3) 0.4409(4) 0.0434(13) Uani 1 1 d . . .
O3 O 0.0404(6) 0.2828(5) 0.4280(6) 0.080(2) Uani 1 1 d . . .
O4 O 0.4678(4) 0.1930(3) 0.3055(4) 0.0385(12) Uani 1 1 d . . .
H4A H 0.5013 0.1761 0.2633 0.046 Uiso 1 1 d . . .
H4B H 0.5044 0.2359 0.3368 0.046 Uiso 1 1 d . . .
O5 O 0.2449(5) 0.2771(3) 0.1617(3) 0.0433(13) Uani 1 1 d . . .
H5B H 0.2358 0.2605 0.1010 0.052 Uiso 1 1 d . . .
H5C H 0.2051 0.3217 0.1620 0.052 Uiso 1 1 d . . .
N9 N 0.1623(12) 0.4497(8) 0.1473(10) 0.122(5) Uani 1 1 d . . .
C20 C 0.1423(14) 0.5213(10) 0.1475(12) 0.119(6) Uani 1 1 d . . .
C21 C 0.1232(17) 0.6141(10) 0.1563(15) 0.180(10) Uani 1 1 d . . .
H21A H 0.0673 0.6332 0.0987 0.270 Uiso 1 1 calc R . .
H21B H 0.1885 0.6460 0.1596 0.270 Uiso 1 1 calc R . .
H21C H 0.1010 0.6246 0.2166 0.270 Uiso 1 1 calc R . .

loop_
_atom_site_aniso_label
_atom_site_aniso_U_11
_atom_site_aniso_U_22
_atom_site_aniso_U_33
_atom_site_aniso_U_23
_atom_site_aniso_U_13
_atom_site_aniso_U_12
Eu1 0.0342(2) 0.02069(16) 0.01937(17) -0.00146(11) 0.01037(14) 0.00045(13)
Pt1 0.03013(15) 0.01997(13) 0.01998(14) 0.00111(9) 0.00780(10) -0.00177(10)
C1 0.045(4) 0.024(3) 0.026(4) 0.003(3) 0.014(3) 0.000(3)
C2 0.033(4) 0.022(3) 0.034(4) -0.003(3) 0.009(3) 0.003(3)
C3 0.052(5) 0.024(3) 0.028(4) 0.004(3) 0.014(3) -0.003(3)
C4 0.036(4) 0.033(4) 0.032(4) -0.001(3) 0.009(3) 0.001(3)
C5 0.049(5) 0.040(4) 0.030(4) -0.003(3) 0.003(4) 0.007(4)
C6 0.061(6) 0.047(4) 0.034(4) -0.010(4) 0.000(4) 0.007(4)
C7 0.072(6) 0.059(5) 0.028(4) 0.006(4) -0.001(4) 0.018(5)
C8 0.072(6) 0.039(4) 0.044(5) 0.008(4) 0.014(5) 0.008(4)
C9 0.051(5) 0.039(4) 0.028(4) 0.008(3) 0.019(4) 0.016(4)
C10 0.043(5) 0.029(3) 0.040(4) 0.010(3) 0.017(4) 0.008(3)
C11 0.055(6) 0.032(4) 0.067(6) 0.020(4) 0.023(5) 0.002(4)
C12 0.089(8) 0.026(4) 0.074(7) 0.015(4) 0.019(6) -0.008(4)
C13 0.079(7) 0.034(4) 0.083(7) -0.002(4) 0.032(6) -0.012(4)
C14 0.041(4) 0.029(4) 0.052(5) -0.002(3) 0.023(4) 0.001(3)
C15 0.040(4) 0.036(4) 0.040(4) -0.006(3) 0.016(4) -0.005(3)
C16 0.057(6) 0.044(5) 0.066(6) -0.006(4) 0.011(5) -0.019(4)
C17 0.052(6) 0.072(6) 0.059(6) -0.019(5) 0.008(5) -0.023(5)
C18 0.035(5) 0.065(5) 0.053(5) 0.003(4) 0.004(4) -0.004(4)
C19 0.043(5) 0.042(4) 0.038(4) 0.003(3) 0.009(4) -0.002(4)
N1 0.051(4) 0.029(3) 0.039(4) 0.000(3) 0.013(3) 0.002(3)
N2 0.045(4) 0.032(3) 0.032(3) 0.008(2) 0.021(3) -0.001(3)
N3 0.074(5) 0.029(3) 0.041(4) -0.007(3) 0.011(4) 0.000(3)
N4 0.066(5) 0.045(4) 0.040(4) 0.011(3) 0.025(4) 0.000(3)
N5 0.051(4) 0.039(3) 0.047(4) 0.000(3) 0.023(4) 0.010(3)
N6 0.038(3) 0.031(3) 0.024(3) 0.005(2) 0.009(3) 0.007(3)
N7 0.034(3) 0.026(3) 0.031(3) -0.003(2) 0.014(3) -0.002(2)
N8 0.036(4) 0.035(3) 0.039(4) -0.006(3) 0.011(3) -0.004(3)
O1 0.053(4) 0.044(3) 0.036(3) 0.000(2) 0.016(3) 0.012(3)
O2 0.061(4) 0.042(3) 0.032(3) 0.008(2) 0.020(3) 0.020(3)
O3 0.088(5) 0.087(5) 0.090(5) 0.015(4) 0.065(5) 0.041(4)
O4 0.042(3) 0.038(3) 0.042(3) -0.014(2) 0.022(3) -0.008(2)
O5 0.071(4) 0.038(3) 0.022(3) 0.002(2) 0.015(3) 0.000(3)
N9 0.161(13) 0.097(8) 0.132(10) 0.035(8) 0.082(9) 0.054(9)
C20 0.137(14) 0.122(12) 0.135(13) 0.054(10) 0.098(12) 0.068(11)
C21 0.25(2) 0.115(12) 0.24(2) 0.071(13) 0.18(2) 0.099(14)

loop_
_atom_type_symbol
_atom_type_description
_atom_type_scat_dispersion_real
_atom_type_scat_dispersion_imag
_atom_type_scat_source
C C 0.0033 0.0016 'International Tables Vol C Tables 4.2.6.8 and 6.1.1.4'
H H 0.0000 0.0000 'International Tables Vol C Tables 4.2.6.8 and 6.1.1.4'
N N 0.0061 0.0033 'International Tables Vol C Tables 4.2.6.8 and 6.1.1.4'
O O 0.0106 0.0060 'International Tables Vol C Tables 4.2.6.8 and 6.1.1.4'
Eu Eu -0.1578 3.6682 'International Tables Vol C Tables 4.2.6.8 and 6.1.1.4'
Pt Pt -1.7033 8.3905 'International Tables Vol C Tables 4.2.6.8 and 6.1.1.4'

loop_
_geom_angle_atom_site_label_1
_geom_angle_atom_site_label_2
_geom_angle_atom_site_label_3
_geom_angle
_geom_angle_site_symmetry_1
_geom_angle_site_symmetry_3
_geom_angle_publ_flag
O4 Eu1 O5 85.68(19) . . ?
O4 Eu1 O2 134.52(18) . . ?
O5 Eu1 O2 120.30(17) . . ?
O4 Eu1 N1 75.24(18) . . ?
O5 Eu1 N1 77.03(18) . . ?
O2 Eu1 N1 75.62(19) . . ?
O4 Eu1 N2 70.13(18) . 4_565 ?
O5 Eu1 N2 77.04(17) . 4_565 ?
O2 Eu1 N2 146.58(18) . 4_565 ?
N1 Eu1 N2 137.80(19) . 4_565 ?
O4 Eu1 N8 139.87(17) . . ?
O5 Eu1 N8 82.02(19) . . ?
O2 Eu1 N8 83.75(19) . . ?
N1 Eu1 N8 137.2(2) . . ?
N2 Eu1 N8 69.91(19) 4_565 . ?
O4 Eu1 O1 141.65(16) . . ?
O5 Eu1 O1 70.77(17) . . ?
O2 Eu1 O1 50.26(16) . . ?
N1 Eu1 O1 70.32(19) . . ?
N2 Eu1 O1 129.25(19) 4_565 . ?
N8 Eu1 O1 67.66(18) . . ?
O4 Eu1 N6 72.96(18) . . ?
O5 Eu1 N6 152.66(19) . . ?
O2 Eu1 N6 68.64(18) . . ?
N1 Eu1 N6 81.10(19) . . ?
N2 Eu1 N6 110.06(18) 4_565 . ?
N8 Eu1 N6 125.32(19) . . ?
O1 Eu1 N6 116.65(16) . . ?
O4 Eu1 N7 110.89(17) . . ?
O5 Eu1 N7 142.43(18) . . ?
O2 Eu1 N7 72.25(16) . . ?
N1 Eu1 N7 138.74(18) . . ?
N2 Eu1 N7 77.59(17) 4_565 . ?
N8 Eu1 N7 63.39(19) . . ?
O1 Eu1 N7 106.05(17) . . ?
N6 Eu1 N7 63.54(18) . . ?
O4 Eu1 N5 145.67(17) . . ?
O5 Eu1 N5 95.46(18) . . ?
O2 Eu1 N5 25.32(16) . . ?
N1 Eu1 N5 71.65(19) . . ?
N2 Eu1 N5 143.6(2) 4_565 . ?
N8 Eu1 N5 73.77(19) . . ?
O1 Eu1 N5 24.95(16) . . ?
N6 Eu1 N5 93.00(18) . . ?
N7 Eu1 N5 88.85(17) . . ?
C1 Pt1 C4 90.8(3) . . ?
C1 Pt1 C2 89.3(2) . . ?
C4 Pt1 C2 179.9(3) . . ?
C1 Pt1 C3 177.6(3) . . ?
C4 Pt1 C3 89.1(3) . . ?
C2 Pt1 C3 90.9(3) . . ?
N1 C1 Pt1 176.0(6) . . ?
N2 C2 Pt1 179.2(6) . . ?
N3 C3 Pt1 177.2(6) . . ?
N4 C4 Pt1 177.9(7) . . ?
N6 C5 C6 123.6(7) . . ?
N6 C5 H5A 118.2 . . ?
C6 C5 H5A 118.2 . . ?
C5 C6 C7 118.1(8) . . ?
C5 C6 H6A 120.9 . . ?
C7 C6 H6A 120.9 . . ?
C8 C7 C6 119.3(8) . . ?
C8 C7 H7A 120.4 . . ?
C6 C7 H7A 120.4 . . ?
C7 C8 C9 119.7(8) . . ?
C7 C8 H8A 120.1 . . ?
C9 C8 H8A 120.1 . . ?
N6 C9 C8 120.8(8) . . ?
N6 C9 C10 117.2(6) . . ?
C8 C9 C10 121.9(7) . . ?
N7 C10 C11 121.7(8) . . ?
N7 C10 C9 117.4(6) . . ?
C11 C10 C9 120.9(7) . . ?
C12 C11 C10 117.3(8) . . ?
C12 C11 H11A 121.3 . . ?
C10 C11 H11A 121.3 . . ?
C11 C12 C13 121.5(7) . . ?
C11 C12 H12A 119.3 . . ?
C13 C12 H12A 119.3 . . ?
C12 C13 C14 119.0(9) . . ?
C12 C13 H13A 120.5 . . ?
C14 C13 H13A 120.5 . . ?
N7 C14 C13 120.1(8) . . ?
N7 C14 C15 118.3(6) . . ?
C13 C14 C15 121.6(8) . . ?
N8 C15 C16 121.0(8) . . ?
N8 C15 C14 115.9(7) . . ?
C16 C15 C14 123.0(7) . . ?
C15 C16 C17 120.5(8) . . ?
C15 C16 H16A 119.7 . . ?
C17 C16 H16A 119.7 . . ?
C18 C17 C16 119.0(8) . . ?
C18 C17 H17A 120.5 . . ?
C16 C17 H17A 120.5 . . ?
C17 C18 C19 116.9(8) . . ?
C17 C18 H18A 121.5 . . ?
C19 C18 H18A 121.5 . . ?
N8 C19 C18 124.9(7) . . ?
N8 C19 H19A 117.5 . . ?
C18 C19 H19A 117.5 . . ?
C1 N1 Eu1 166.3(6) . . ?
C2 N2 Eu1 171.3(5) . 4_566 ?
O3 N5 O1 122.0(7) . . ?
O3 N5 O2 121.5(7) . . ?
O1 N5 O2 116.5(6) . . ?
O3 N5 Eu1 175.7(5) . . ?
O1 N5 Eu1 60.4(3) . . ?
O2 N5 Eu1 56.2(3) . . ?
C5 N6 C9 118.3(6) . . ?
C5 N6 Eu1 121.0(5) . . ?
C9 N6 Eu1 120.4(5) . . ?
C10 N7 C14 120.3(6) . . ?
C10 N7 Eu1 120.1(5) . . ?
C14 N7 Eu1 119.2(5) . . ?
C19 N8 C15 117.5(7) . . ?
C19 N8 Eu1 121.6(5) . . ?
C15 N8 Eu1 120.4(5) . . ?
N5 O1 Eu1 94.7(4) . . ?
N5 O2 Eu1 98.5(4) . . ?
Eu1 O4 H4A 133.0 . . ?
Eu1 O4 H4B 117.0 . . ?
H4A O4 H4B 105.4 . . ?
Eu1 O5 H5B 126.1 . . ?
Eu1 O5 H5C 117.0 . . ?
H5B O5 H5C 108.6 . . ?
N9 C20 C21 175(2) . . ?
C20 C21 H21A 109.5 . . ?
C20 C21 H21B 109.5 . . ?
H21A C21 H21B 109.5 . . ?
C20 C21 H21C 109.5 . . ?
H21A C21 H21C 109.5 . . ?
H21B C21 H21C 109.5 . . ?

loop_
_geom_bond_atom_site_label_1
_geom_bond_atom_site_label_2
_geom_bond_distance
_geom_bond_site_symmetry_2
_geom_bond_publ_flag
Eu1 O4 2.390(5) . ?
Eu1 O5 2.420(5) . ?
Eu1 O2 2.482(5) . ?
Eu1 N1 2.497(6) . ?
Eu1 N2 2.509(5) 4_565 ?
Eu1 N8 2.571(6) . ?
Eu1 O1 2.577(5) . ?
Eu1 N6 2.578(5) . ?
Eu1 N7 2.579(5) . ?
Eu1 N5 2.955(6) . ?
Pt1 C1 1.974(6) . ?
Pt1 C4 1.991(7) . ?
Pt1 C2 1.993(7) . ?
Pt1 C3 1.999(7) . ?
C1 N1 1.146(8) . ?
C2 N2 1.148(8) . ?
C3 N3 1.127(8) . ?
C4 N4 1.132(9) . ?
C5 N6 1.328(9) . ?
C5 C6 1.370(11) . ?
C5 H5A 0.9300 . ?
C6 C7 1.371(11) . ?
C6 H6A 0.9300 . ?
C7 C8 1.363(12) . ?
C7 H7A 0.9300 . ?
C8 C9 1.390(11) . ?
C8 H8A 0.9300 . ?
C9 N6 1.341(9) . ?
C9 C10 1.474(11) . ?
C10 N7 1.336(9) . ?
C10 C11 1.407(9) . ?
C11 C12 1.363(13) . ?
C11 H11A 0.9300 . ?
C12 C13 1.363(13) . ?
C12 H12A 0.9300 . ?
C13 C14 1.399(10) . ?
C13 H13A 0.9300 . ?
C14 N7 1.343(10) . ?
C14 C15 1.475(11) . ?
C15 N8 1.359(9) . ?
C15 C16 1.361(11) . ?
C16 C17 1.381(13) . ?
C16 H16A 0.9300 . ?
C17 C18 1.373(12) . ?
C17 H17A 0.9300 . ?
C18 C19 1.382(11) . ?
C18 H18A 0.9300 . ?
C19 N8 1.320(9) . ?
C19 H19A 0.9300 . ?
N2 Eu1 2.509(5) 4_566 ?
N5 O3 1.219(8) . ?
N5 O1 1.251(8) . ?
N5 O2 1.278(8) . ?
O4 H4A 0.8501 . ?
O4 H4B 0.8500 . ?
O5 H5B 0.8500 . ?
O5 H5C 0.8500 . ?
N9 C20 1.120(15) . ?
C20 C21 1.446(18) . ?
C21 H21A 0.9600 . ?
C21 H21B 0.9600 . ?
C21 H21C 0.9600 . ?

loop_
_geom_hbond_atom_site_label_D
_geom_hbond_atom_site_label_H
_geom_hbond_atom_site_label_A
_geom_hbond_distance_DH
_geom_hbond_distance_HA
_geom_hbond_distance_DA
_geom_hbond_angle_DHA
_geom_hbond_site_symmetry_A
O4 H4A N4 0.85 1.98 2.800(8) 163.2 2_645
O4 H4B N3 0.85 2.05 2.850(8) 156.8 3_666
O5 H5B O2 0.85 2.18 2.936(7) 147.5 4_565
O5 H5C N9 0.85 2.02 2.823(12) 156.6 .
